data_8107627
loop_
_publ_author_name
'Fujisawa, Kiyoshi'
'Harakuni, Seigo'
'Ageishi, Keigo'
'Tiekink, Edward R. T.'

_publ_section_title
;
 Crystal structure of bis(3,5-dimethyl-1H-pyrazol-4-ammonium)
 tetrafluoroterephthate, 2[C5H10N3][C8F4O4]
;
_journal_issue 5
_journal_name_full 'Zeitschrift f\"ur Kristallographie - New Crystal Structures'
_journal_page_first 1017
_journal_page_last 1020
_journal_paper_doi 10.1515/ncrs-2023-0333
_journal_volume 238
_journal_year 2023
_chemical_formula_moiety 'C8 F4 O4, 2(C5 H10 N3)'
_chemical_formula_sum 'C18 H20 F4 N6 O4'
_chemical_formula_weight 460.40
_space_group_crystal_system monoclinic
_space_group_IT_number 14
_space_group_name_Hall '-P 2yn'
_space_group_name_H-M_alt 'P 1 21/n 1'
_atom_sites_solution_hydrogens mixed
_atom_sites_solution_primary direct
_atom_sites_solution_secondary difmap
_audit_creation_method SHELXL-2018/3
_cell_angle_alpha 90
_cell_angle_beta 94.386(5)
_cell_angle_gamma 90
_cell_formula_units_Z 2
_cell_length_a 6.1490(2)
_cell_length_b 11.0063(3)
_cell_length_c 14.0214(3)
_cell_measurement_reflns_used 4948
_cell_measurement_temperature 178(2)
_cell_measurement_theta_max 27.50
_cell_measurement_theta_min 3.00
_cell_volume 946.16(5)
_computing_cell_refinement 'CrysAlis^PRO^ [1]'
_computing_data_collection 'CrysAlis^PRO^ [1]'
_computing_data_reduction 'CrysAlis^PRO^ [1]'
_computing_molecular_graphics 'ORTEP-3 for Windows [4]'
_computing_publication_material 'SHELXL-2018/3 [3]'
_computing_structure_refinement 'SHELXL-2018/3 [3]'
_computing_structure_solution 'SIR2008 [2]'
_diffrn_ambient_temperature 178(2)
_diffrn_detector_area_resol_mean 5.814
_diffrn_measured_fraction_theta_full 0.999
_diffrn_measured_fraction_theta_max 0.905
_diffrn_measurement_device_type 'Rigaku XtaLAB P200'
_diffrn_measurement_method \w
_diffrn_radiation_type 'Mo K\a'
_diffrn_radiation_wavelength 0.71073
_diffrn_reflns_av_R_equivalents 0.0206
_diffrn_reflns_av_unetI/netI 0.0171
_diffrn_reflns_Laue_measured_fraction_full 0.999
_diffrn_reflns_Laue_measured_fraction_max 0.905
_diffrn_reflns_limit_h_max 8
_diffrn_reflns_limit_h_min -8
_diffrn_reflns_limit_k_max 13
_diffrn_reflns_limit_k_min -14
_diffrn_reflns_limit_l_max 18
_diffrn_reflns_limit_l_min -15
_diffrn_reflns_number 6985
_diffrn_reflns_point_group_measured_fraction_full 0.999
_diffrn_reflns_point_group_measured_fraction_max 0.905
_diffrn_reflns_theta_full 25.242
_diffrn_reflns_theta_max 29.589
_diffrn_reflns_theta_min 2.355
_exptl_absorpt_coefficient_mu 0.142
_exptl_absorpt_correction_T_max 0.985
_exptl_absorpt_correction_T_min 0.739
_exptl_absorpt_correction_type multi-scan
_exptl_absorpt_process_details
;
CrysAlisPro 1.171.41.118a (Rigaku Oxford Diffraction, 2021)
Empirical absorption correction using spherical harmonics,
implemented in SCALE3 ABSPACK scaling algorithm.
;
_exptl_crystal_colour colourless
_exptl_crystal_density_diffrn 1.616
_exptl_crystal_description block
_exptl_crystal_F_000 476
_exptl_crystal_size_max 0.164
_exptl_crystal_size_mid 0.141
_exptl_crystal_size_min 0.103
_refine_diff_density_max 0.421
_refine_diff_density_min -0.379
_refine_diff_density_rms 0.057
_refine_ls_extinction_coef .
_refine_ls_extinction_method none
_refine_ls_goodness_of_fit_ref 1.080
_refine_ls_hydrogen_treatment mixed
_refine_ls_matrix_type full
_refine_ls_number_parameters 159
_refine_ls_number_reflns 2414
_refine_ls_number_restraints 4
_refine_ls_restrained_S_all 1.080
_refine_ls_R_factor_all 0.0387
_refine_ls_R_factor_gt 0.0371
_refine_ls_shift/su_max 0.000
_refine_ls_shift/su_mean 0.000
_refine_ls_structure_factor_coef Fsqd
_refine_ls_weighting_details 'w=1/[\s^2^(Fo^2^)+(0.0694P)^2^+0.3151P] where P=(Fo^2^+2Fc^2^)/3'
_refine_ls_weighting_scheme calc
_refine_ls_wR_factor_gt 0.1113
_refine_ls_wR_factor_ref 0.1127
_reflns_Friedel_coverage 0.000
_reflns_Friedel_fraction_full .
_reflns_Friedel_fraction_max .
_reflns_number_gt 2259
_reflns_number_total 2414
_reflns_threshold_expression 'I > 2\s(I)'
_cod_data_source_file suppl_j_ncrs-2023-0333_suppl_001.cif
_cod_data_source_block shelx
_cod_original_sg_symbol_H-M 'P 21/n'
_cod_database_code 8107627
_shelx_shelxl_version_number 2018/3
_shelx_space_group_comment
;
The symmetry employed for this shelxl refinement is uniquely defined
by the following loop, which should always be used as a source of
symmetry information in preference to the above space-group names.
They are only intended as comments.
;
_shelx_estimated_absorpt_t_min 0.977
_shelx_estimated_absorpt_t_max 0.985

loop_
_space_group_symop_operation_xyz
'x, y, z'
'-x+1/2, y+1/2, -z+1/2'
'-x, -y, -z'
'x-1/2, -y-1/2, z-1/2'

loop_
_atom_site_label
_atom_site_type_symbol
_atom_site_fract_x
_atom_site_fract_y
_atom_site_fract_z
_atom_site_U_iso_or_equiv
_atom_site_adp_type
_atom_site_occupancy
_atom_site_site_symmetry_order
_atom_site_calc_flag
_atom_site_refinement_flags_posn
_atom_site_refinement_flags_adp
_atom_site_refinement_flags_occupancy
_atom_site_disorder_assembly
_atom_site_disorder_group
N1 N 0.36750(15) 0.33299(9) -0.08110(7) 0.0178(2) Uani 1 1 d D . . . .
H1N H 0.291(2) 0.3370(14) -0.1373(8) 0.021 Uiso 1 1 d D U . . .
N2 N 0.26894(15) 0.36280(9) -0.00029(7) 0.0182(2) Uani 1 1 d . . . . .
N3 N 0.83825(14) 0.32853(9) 0.08590(6) 0.0156(2) Uani 1 1 d D . . . .
H2N H 0.841(3) 0.2570(10) 0.1197(10) 0.023 Uiso 1 1 d D U . . .
H3N H 0.853(3) 0.3915(12) 0.1283(10) 0.023 Uiso 1 1 d D U . . .
H4N H 0.955(2) 0.3320(15) 0.0496(11) 0.023 Uiso 1 1 d D U . . .
C1 C 0.72698(19) 0.28321(12) -0.14236(8) 0.0230(2) Uani 1 1 d . . . . .
H1A H 0.733071 0.194500 -0.147514 0.034 Uiso 1 1 calc R U . . .
H1B H 0.874302 0.315120 -0.127015 0.034 Uiso 1 1 calc R U . . .
H1C H 0.667020 0.317498 -0.203310 0.034 Uiso 1 1 calc R U . . .
C2 C 0.58520(17) 0.31739(10) -0.06537(7) 0.0155(2) Uani 1 1 d . . . . .
C3 C 0.62920(16) 0.33752(9) 0.03093(7) 0.0139(2) Uani 1 1 d . . . . .
C4 C 0.43077(17) 0.36511(9) 0.06909(7) 0.0155(2) Uani 1 1 d . . . . .
C5 C 0.39585(18) 0.39193(11) 0.17112(8) 0.0211(2) Uani 1 1 d . . . . .
H5A H 0.239157 0.398388 0.178724 0.032 Uiso 1 1 calc R U . . .
H5B H 0.467426 0.468767 0.189879 0.032 Uiso 1 1 calc R U . . .
H5C H 0.458021 0.326241 0.211774 0.032 Uiso 1 1 calc R U . . .
F1 F -0.27376(11) 0.38486(7) -0.38662(5) 0.02198(18) Uani 1 1 d . . . . .
F2 F 0.40163(11) 0.57251(7) -0.42807(5) 0.02257(18) Uani 1 1 d . . . . .
O1 O 0.25345(15) 0.35392(8) -0.28398(6) 0.0240(2) Uani 1 1 d . . . . .
O2 O 0.08167(14) 0.52050(9) -0.23902(6) 0.0265(2) Uani 1 1 d . . . . .
C6 C 0.14165(17) 0.44777(10) -0.29906(7) 0.0157(2) Uani 1 1 d . . . . .
C7 C 0.06848(17) 0.47559(9) -0.40327(7) 0.0145(2) Uani 1 1 d . . . . .
C8 C -0.13667(17) 0.44180(9) -0.44222(7) 0.0152(2) Uani 1 1 d . . . . .
C9 C 0.20297(17) 0.53508(9) -0.46292(7) 0.0153(2) Uani 1 1 d . . . . .

loop_
_atom_site_aniso_label
_atom_site_aniso_U_11
_atom_site_aniso_U_22
_atom_site_aniso_U_33
_atom_site_aniso_U_23
_atom_site_aniso_U_13
_atom_site_aniso_U_12
N1 0.0165(4) 0.0239(5) 0.0129(4) 0.0011(3) -0.0007(3) 0.0005(3)
N2 0.0150(4) 0.0237(5) 0.0161(4) 0.0013(3) 0.0020(3) 0.0001(3)
N3 0.0136(4) 0.0206(4) 0.0125(4) -0.0008(3) 0.0000(3) -0.0001(3)
C1 0.0228(5) 0.0323(6) 0.0143(5) -0.0014(4) 0.0040(4) 0.0052(4)
C2 0.0160(5) 0.0174(5) 0.0131(5) 0.0013(3) 0.0013(3) 0.0004(4)
C3 0.0129(4) 0.0164(4) 0.0124(5) 0.0011(3) 0.0006(3) -0.0005(3)
C4 0.0147(5) 0.0179(5) 0.0141(5) 0.0013(3) 0.0024(4) -0.0008(3)
C5 0.0186(5) 0.0302(6) 0.0152(5) -0.0015(4) 0.0053(4) 0.0002(4)
F1 0.0197(3) 0.0276(4) 0.0189(3) 0.0050(3) 0.0032(3) -0.0034(3)
F2 0.0149(3) 0.0306(4) 0.0212(3) -0.0005(3) -0.0057(2) -0.0042(3)
O1 0.0330(5) 0.0229(4) 0.0150(4) -0.0005(3) -0.0059(3) 0.0079(3)
O2 0.0253(4) 0.0371(5) 0.0166(4) -0.0104(3) -0.0015(3) 0.0077(4)
C6 0.0148(4) 0.0210(5) 0.0111(4) -0.0011(4) -0.0015(3) -0.0008(4)
C7 0.0157(5) 0.0153(4) 0.0120(4) -0.0016(3) -0.0017(3) 0.0030(3)
C8 0.0148(5) 0.0167(5) 0.0141(5) 0.0005(3) 0.0011(4) 0.0006(3)
C9 0.0128(4) 0.0175(5) 0.0150(5) -0.0020(3) -0.0030(3) 0.0005(3)

loop_
_atom_type_symbol
_atom_type_description
_atom_type_scat_dispersion_real
_atom_type_scat_dispersion_imag
_atom_type_scat_source
C C 0.0033 0.0016 'International Tables Vol C Tables 4.2.6.8 and 6.1.1.4'
H H 0.0000 0.0000 'International Tables Vol C Tables 4.2.6.8 and 6.1.1.4'
F F 0.0171 0.0103 'International Tables Vol C Tables 4.2.6.8 and 6.1.1.4'
N N 0.0061 0.0033 'International Tables Vol C Tables 4.2.6.8 and 6.1.1.4'
O O 0.0106 0.0060 'International Tables Vol C Tables 4.2.6.8 and 6.1.1.4'

loop_
_geom_angle_atom_site_label_1
_geom_angle_atom_site_label_2
_geom_angle_atom_site_label_3
_geom_angle
_geom_angle_site_symmetry_1
_geom_angle_site_symmetry_3
C2 N1 N2 113.09(9) . .
C2 N1 H1N 127.2(10) . .
N2 N1 H1N 118.9(10) . .
C4 N2 N1 104.80(9) . .
C3 N3 H2N 108.4(10) . .
C3 N3 H3N 109.4(10) . .
H2N N3 H3N 108.5(14) . .
C3 N3 H4N 113.8(10) . .
H2N N3 H4N 109.7(14) . .
H3N N3 H4N 106.8(15) . .
C2 C1 H1A 109.5 . .
C2 C1 H1B 109.5 . .
H1A C1 H1B 109.5 . .
C2 C1 H1C 109.5 . .
H1A C1 H1C 109.5 . .
H1B C1 H1C 109.5 . .
N1 C2 C3 104.96(9) . .
N1 C2 C1 122.84(9) . .
C3 C2 C1 132.20(10) . .
C2 C3 C4 107.34(9) . .
C2 C3 N3 127.64(9) . .
C4 C3 N3 124.99(9) . .
N2 C4 C3 109.81(9) . .
N2 C4 C5 123.19(10) . .
C3 C4 C5 127.00(10) . .
C4 C5 H5A 109.5 . .
C4 C5 H5B 109.5 . .
H5A C5 H5B 109.5 . .
C4 C5 H5C 109.5 . .
H5A C5 H5C 109.5 . .
H5B C5 H5C 109.5 . .
O2 C6 O1 127.43(10) . .
O2 C6 C7 116.09(9) . .
O1 C6 C7 116.47(9) . .
C9 C7 C8 117.15(9) . .
C9 C7 C6 121.80(9) . .
C8 C7 C6 121.05(9) . .
F1 C8 C9 119.37(9) . 3_564
F1 C8 C7 119.22(9) . .
C9 C8 C7 121.41(10) 3_564 .
F2 C9 C8 119.02(9) . 3_564
F2 C9 C7 119.55(9) . .
C8 C9 C7 121.43(10) 3_564 .

loop_
_geom_bond_atom_site_label_1
_geom_bond_atom_site_label_2
_geom_bond_distance
_geom_bond_site_symmetry_2
N1 C2 1.3509(14) .
N1 N2 1.3653(13) .
N1 H1N 0.889(9) .
N2 C4 1.3376(14) .
N3 C3 1.4508(13) .
N3 H2N 0.918(9) .
N3 H3N 0.913(9) .
N3 H4N 0.913(9) .
C1 C2 1.4870(15) .
C1 H1A 0.9800 .
C1 H1B 0.9800 .
C1 H1C 0.9800 .
C2 C3 1.3745(13) .
C3 C4 1.4026(14) .
C4 C5 1.4923(14) .
C5 H5A 0.9800 .
C5 H5B 0.9800 .
C5 H5C 0.9800 .
F1 C8 1.3459(12) .
F2 C9 1.3451(11) .
O1 C6 1.2498(13) .
O2 C6 1.2381(13) .
C6 C7 1.5266(14) .
C7 C9 1.3849(15) .
C7 C8 1.3865(14) .
C8 C9 1.3846(14) 3_564

loop_
_geom_torsion_atom_site_label_1
_geom_torsion_atom_site_label_2
_geom_torsion_atom_site_label_3
_geom_torsion_atom_site_label_4
_geom_torsion
_geom_torsion_site_symmetry_1
_geom_torsion_site_symmetry_2
_geom_torsion_site_symmetry_3
_geom_torsion_site_symmetry_4
C2 N1 N2 C4 -0.47(12) . . . .
N2 N1 C2 C3 0.36(12) . . . .
N2 N1 C2 C1 179.29(10) . . . .
N1 C2 C3 C4 -0.11(12) . . . .
C1 C2 C3 C4 -178.89(12) . . . .
N1 C2 C3 N3 177.88(10) . . . .
C1 C2 C3 N3 -0.90(19) . . . .
N1 N2 C4 C3 0.38(12) . . . .
N1 N2 C4 C5 -178.85(10) . . . .
C2 C3 C4 N2 -0.18(12) . . . .
N3 C3 C4 N2 -178.24(9) . . . .
C2 C3 C4 C5 179.01(10) . . . .
N3 C3 C4 C5 0.95(17) . . . .
O2 C6 C7 C9 97.22(12) . . . .
O1 C6 C7 C9 -83.36(13) . . . .
O2 C6 C7 C8 -82.90(13) . . . .
O1 C6 C7 C8 96.53(12) . . . .
C9 C7 C8 F1 -179.33(9) . . . .
C6 C7 C8 F1 0.79(15) . . . .
C9 C7 C8 C9 0.96(17) . . . 3_564
C6 C7 C8 C9 -178.93(9) . . . 3_564
C8 C7 C9 F2 178.36(9) . . . .
C6 C7 C9 F2 -1.75(15) . . . .
C8 C7 C9 C8 -0.96(17) . . . 3_564
C6 C7 C9 C8 178.93(9) . . . 3_564
